data_2223589
loop_
_publ_author_name
'Bao, Feng-Yu'
'Zhang, Hai-Yan'
'Zhou, Ying-Xia'
'Hui, Su'

_publ_section_title
;
 (<i>E</i>)-<i>N</i>'-(1,3-Benzodioxol-5-ylmethylene)nicotinohydrazide
 monohydrate
;
_journal_coeditor_code XU2599
_journal_issue 10
_journal_name_full 'Acta Crystallographica Section E'
_journal_page_first o2331
_journal_paper_doi 10.1107/S1600536809034503
_journal_volume 65
_journal_year 2009
_chemical_formula_iupac 'C14 H11 N3 O3, H2 O'
_chemical_formula_moiety 'C14 H11 N3 O3, H2 O'
_chemical_formula_sum 'C14 H13 N3 O4'
_chemical_formula_weight 287.28
_chemical_name_systematic
;
(<i>E</i>)-<i>N</i>'-(1,3-Benzodioxol-5-ylmethylene)nicotinohydrazide
monohydrate
;
_space_group_IT_number 14
_symmetry_cell_setting monoclinic
_symmetry_space_group_name_Hall '-P 2yn'
_symmetry_space_group_name_H-M 'P 1 21/n 1'
_atom_sites_solution_hydrogens geom
_atom_sites_solution_primary direct
_atom_sites_solution_secondary difmap
_cell_angle_alpha 90.00
_cell_angle_beta 103.1610(10)
_cell_angle_gamma 90.00
_cell_formula_units_Z 4
_cell_length_a 8.6414(2)
_cell_length_b 12.0874(2)
_cell_length_c 13.4464(3)
_cell_measurement_reflns_used 2884
_cell_measurement_temperature 293(2)
_cell_measurement_theta_max 26.00
_cell_measurement_theta_min 2.27
_cell_volume 1367.61(5)
_computing_cell_refinement 'SAINT (Bruker, 1998)'
_computing_data_collection 'SMART (Bruker, 1998)'
_computing_data_reduction 'SAINT (Bruker, 1998)'
_computing_molecular_graphics 'SHELXTL (Sheldrick, 2008)'
_computing_publication_material 'SHELXTL (Sheldrick, 2008)'
_computing_structure_refinement 'SHELXTL (Sheldrick, 2008)'
_computing_structure_solution 'SHELXTL (Sheldrick, 2008)'
_diffrn_ambient_temperature 293(2)
_diffrn_measured_fraction_theta_full 1.000
_diffrn_measured_fraction_theta_max 1.000
_diffrn_measurement_device_type 'Bruker SMART CCD area-detector'
_diffrn_measurement_method \w
_diffrn_radiation_monochromator graphite
_diffrn_radiation_source 'fine-focus sealed tube'
_diffrn_radiation_type MoK\a
_diffrn_radiation_wavelength 0.71073
_diffrn_reflns_av_R_equivalents 0.0435
_diffrn_reflns_av_sigmaI/netI 0.0243
_diffrn_reflns_limit_h_max 10
_diffrn_reflns_limit_h_min -10
_diffrn_reflns_limit_k_max 14
_diffrn_reflns_limit_k_min -14
_diffrn_reflns_limit_l_max 16
_diffrn_reflns_limit_l_min -16
_diffrn_reflns_number 19494
_diffrn_reflns_theta_full 26.00
_diffrn_reflns_theta_max 26.00
_diffrn_reflns_theta_min 2.29
_diffrn_standards_number 0
_exptl_absorpt_coefficient_mu 0.105
_exptl_absorpt_correction_T_max 0.982
_exptl_absorpt_correction_T_min 0.974
_exptl_absorpt_correction_type multi-scan
_exptl_absorpt_process_details '(SADABS; Bruker, 1998)'
_exptl_crystal_colour colourless
_exptl_crystal_density_diffrn 1.395
_exptl_crystal_density_method 'not measured'
_exptl_crystal_description block
_exptl_crystal_F_000 600
_exptl_crystal_size_max 0.26
_exptl_crystal_size_mid 0.21
_exptl_crystal_size_min 0.17
_refine_diff_density_max 0.150
_refine_diff_density_min -0.132
_refine_ls_extinction_coef 0.0058(14)
_refine_ls_extinction_expression Fc^*^=kFc[1+0.001xFc^2^\l^3^/sin(2\q)]^-1/4^
_refine_ls_extinction_method 'SHELXTL (Version 5.1; Sheldrick, 2008)'
_refine_ls_goodness_of_fit_ref 1.036
_refine_ls_hydrogen_treatment mixed
_refine_ls_matrix_type full
_refine_ls_number_parameters 199
_refine_ls_number_reflns 2691
_refine_ls_number_restraints 3
_refine_ls_restrained_S_all 1.036
_refine_ls_R_factor_all 0.0666
_refine_ls_R_factor_gt 0.0405
_refine_ls_shift/su_max 0.010
_refine_ls_shift/su_mean 0.001
_refine_ls_structure_factor_coef Fsqd
_refine_ls_weighting_details 'calc w=1/[\s^2^(Fo^2^)+(0.0582P)^2^+0.0682P] where P=(Fo^2^+2Fc^2^)/3'
_refine_ls_weighting_scheme calc
_refine_ls_wR_factor_gt 0.1012
_refine_ls_wR_factor_ref 0.1123
_reflns_number_gt 1839
_reflns_number_total 2691
_reflns_threshold_expression I>2\s(I)
_cod_data_source_file xu2599.cif
_cod_data_source_block I
_cod_depositor_comments
;
The following automatic conversions were performed:
'_symmetry_cell_setting' value 'Monoclinic' changed to 'monoclinic'
according to '/home/saulius/struct/CIF-dictionaries/cif_core.dic'
dictionary named 'cif_core.dic' version 2.4.1 from 2010-06-29.

Automatic conversion script
Id: cif_fix_enum 1527 2010-12-29 10:47:43Z saulius 

The following automatic conversions were performed:

'_symmetry_cell_setting' value 'Monoclinic' changed to 'monoclinic'
according to /home/saulius/struct/CIF-dictionaries/cif_core.dic
dictionary named 'cif_core.dic' version 2.4.1 from 2010-06-29.

Automatic conversion script
Id: cif_fix_values 1715 2011-07-08 13:25:40Z adriana 
;
_cod_original_sg_symbol_H-M 'P 21/n'
_cod_database_code 2223589
_cod_database_fobs_code 2223589

loop_
_symmetry_equiv_pos_as_xyz
'x, y, z'
'-x+1/2, y+1/2, -z+1/2'
'-x, -y, -z'
'x-1/2, -y-1/2, z-1/2'

loop_
_atom_site_type_symbol
_atom_site_label
_atom_site_fract_x
_atom_site_fract_y
_atom_site_fract_z
_atom_site_U_iso_or_equiv
_atom_site_adp_type
_atom_site_calc_flag
_atom_site_refinement_flags
_atom_site_occupancy
_atom_site_disorder_assembly
_atom_site_disorder_group
N N1 0.25573(14) 0.30595(11) 0.16863(10) 0.0528(4) Uani d . 1 . .
C C7 0.46242(17) 0.23623(12) 0.09399(11) 0.0469(4) Uani d . 1 . .
O O3 0.08396(13) 0.45982(9) 0.23857(10) 0.0702(4) Uani d . 1 . .
C C10 -0.09502(16) 0.32960(12) 0.28168(11) 0.0442(4) Uani d . 1 . .
O O2 0.84690(15) 0.27321(11) -0.03215(11) 0.0807(4) Uani d . 1 . .
N N2 0.12618(14) 0.27993(10) 0.20830(10) 0.0516(4) Uani d . 1 . .
H H2A 0.0972 0.2122 0.2116 0.062 Uiso calc R 1 . .
C C2 0.65230(18) 0.34247(13) 0.03595(12) 0.0522(4) Uani d . 1 . .
N N3 -0.33050(15) 0.39773(11) 0.32710(11) 0.0596(4) Uani d . 1 . .
O O1 0.73361(16) 0.43293(10) 0.01301(11) 0.0842(5) Uani d . 1 . .
C C6 0.53331(19) 0.14169(13) 0.06740(13) 0.0544(4) Uani d . 1 . .
H H6A 0.4908 0.0732 0.0781 0.065 Uiso calc R 1 . .
C C8 0.32492(19) 0.22390(13) 0.13835(12) 0.0530(4) Uani d . 1 . .
H H8A 0.2860 0.1532 0.1449 0.064 Uiso calc R 1 . .
C C11 -0.12747(19) 0.22473(13) 0.31162(13) 0.0523(4) Uani d . 1 . .
H H11A -0.0606 0.1659 0.3059 0.063 Uiso calc R 1 . .
C C5 0.66608(19) 0.14538(13) 0.02518(13) 0.0576(5) Uani d . 1 . .
H H5A 0.7142 0.0814 0.0084 0.069 Uiso calc R 1 . .
C C13 -0.35719(19) 0.29587(15) 0.35623(13) 0.0607(5) Uani d . 1 . .
H H13A -0.4466 0.2835 0.3822 0.073 Uiso calc R 1 . .
C C4 0.72117(19) 0.24715(14) 0.00991(13) 0.0530(4) Uani d . 1 . .
C C9 0.04620(17) 0.36199(12) 0.24153(12) 0.0489(4) Uani d . 1 . .
C C1 0.52308(19) 0.34048(12) 0.07778(12) 0.0520(4) Uani d . 1 . .
H H1B 0.4771 0.4053 0.0948 0.062 Uiso calc R 1 . .
C C12 -0.26006(19) 0.20836(14) 0.34996(13) 0.0606(5) Uani d . 1 . .
H H12A -0.2834 0.1384 0.3714 0.073 Uiso calc R 1 . .
C C14 -0.20100(18) 0.41282(13) 0.29066(12) 0.0523(4) Uani d . 1 . .
H H14A -0.1805 0.4837 0.2700 0.063 Uiso calc R 1 . .
C C3 0.8597(2) 0.38998(17) -0.02752(16) 0.0772(6) Uani d . 1 . .
H H3B 0.8535 0.4197 -0.0953 0.093 Uiso calc R 1 . .
H H3C 0.9612 0.4112 0.0157 0.093 Uiso calc R 1 . .
O O4 -0.59280(17) 0.54330(10) 0.28071(14) 0.0854(5) Uani d D 1 . .
H H4A -0.5119(16) 0.5021(15) 0.2985(18) 0.112(8) Uiso d D 1 . .
H H4B -0.6745(16) 0.5040(15) 0.2633(16) 0.102(8) Uiso d D 1 . .

loop_
_atom_site_aniso_label
_atom_site_aniso_U_11
_atom_site_aniso_U_22
_atom_site_aniso_U_33
_atom_site_aniso_U_12
_atom_site_aniso_U_13
_atom_site_aniso_U_23
N1 0.0450(7) 0.0537(8) 0.0663(9) -0.0044(6) 0.0260(7) -0.0009(7)
C7 0.0436(8) 0.0483(9) 0.0525(9) -0.0015(7) 0.0187(7) -0.0012(7)
O3 0.0679(8) 0.0461(7) 0.1111(10) -0.0071(5) 0.0505(7) -0.0048(6)
C10 0.0375(8) 0.0476(9) 0.0491(9) -0.0033(6) 0.0135(7) -0.0031(7)
O2 0.0748(9) 0.0758(9) 0.1108(11) -0.0141(7) 0.0614(8) -0.0153(7)
N2 0.0440(7) 0.0454(7) 0.0729(9) -0.0049(6) 0.0294(7) -0.0021(6)
C2 0.0550(10) 0.0463(9) 0.0600(10) -0.0091(7) 0.0234(8) -0.0017(7)
N3 0.0461(8) 0.0603(9) 0.0782(10) 0.0029(7) 0.0260(7) -0.0028(7)
O1 0.0930(10) 0.0566(8) 0.1237(11) -0.0162(7) 0.0675(9) -0.0050(7)
C6 0.0545(10) 0.0448(9) 0.0698(11) -0.0030(7) 0.0262(8) -0.0015(8)
C8 0.0500(9) 0.0483(9) 0.0663(11) -0.0057(7) 0.0249(8) -0.0030(8)
C11 0.0499(9) 0.0474(9) 0.0645(10) 0.0006(7) 0.0235(8) 0.0002(8)
C5 0.0563(10) 0.0476(10) 0.0754(12) 0.0023(7) 0.0286(9) -0.0088(8)
C13 0.0483(10) 0.0688(11) 0.0733(12) -0.0067(8) 0.0312(9) -0.0040(9)
C4 0.0455(9) 0.0601(10) 0.0597(10) -0.0035(7) 0.0252(8) -0.0067(8)
C9 0.0448(9) 0.0466(9) 0.0593(10) -0.0027(7) 0.0200(8) 0.0003(7)
C1 0.0540(9) 0.0454(9) 0.0621(10) 0.0009(7) 0.0245(8) -0.0062(7)
C12 0.0624(11) 0.0522(10) 0.0754(12) -0.0086(8) 0.0329(10) 0.0020(8)
C14 0.0472(9) 0.0467(9) 0.0672(10) 0.0015(7) 0.0216(8) 0.0019(8)
C3 0.0742(13) 0.0751(13) 0.0953(15) -0.0113(11) 0.0461(11) 0.0042(11)
O4 0.0518(8) 0.0474(7) 0.1622(15) 0.0012(6) 0.0353(9) 0.0012(8)

loop_
_atom_type_symbol
_atom_type_description
_atom_type_scat_dispersion_real
_atom_type_scat_dispersion_imag
_atom_type_scat_source
C C 0.0033 0.0016 'International Tables Vol C Tables 4.2.6.8 and 6.1.1.4'
H H 0.0000 0.0000 'International Tables Vol C Tables 4.2.6.8 and 6.1.1.4'
N N 0.0061 0.0033 'International Tables Vol C Tables 4.2.6.8 and 6.1.1.4'
O O 0.0106 0.0060 'International Tables Vol C Tables 4.2.6.8 and 6.1.1.4'

loop_
_geom_angle_atom_site_label_1
_geom_angle_atom_site_label_2
_geom_angle_atom_site_label_3
_geom_angle_site_symmetry_1
_geom_angle_site_symmetry_3
_geom_angle
_geom_angle_publ_flag
C8 N1 N2 . . 115.31(13) ?
C6 C7 C1 . . 120.01(14) ?
C6 C7 C8 . . 118.26(13) ?
C1 C7 C8 . . 121.73(14) ?
C11 C10 C14 . . 117.41(13) ?
C11 C10 C9 . . 125.71(14) ?
C14 C10 C9 . . 116.88(13) ?
C4 O2 C3 . . 105.81(12) ?
C9 N2 N1 . . 118.97(12) ?
C9 N2 H2A . . 120.5 ?
N1 N2 H2A . . 120.5 ?
C1 C2 O1 . . 128.15(14) ?
C1 C2 C4 . . 122.21(14) ?
O1 C2 C4 . . 109.64(13) ?
C13 N3 C14 . . 116.88(14) ?
C2 O1 C3 . . 105.75(13) ?
C7 C6 C5 . . 122.29(14) ?
C7 C6 H6A . . 118.9 ?
C5 C6 H6A . . 118.9 ?
N1 C8 C7 . . 122.63(15) ?
N1 C8 H8A . . 118.7 ?
C7 C8 H8A . . 118.7 ?
C12 C11 C10 . . 118.99(15) ?
C12 C11 H11A . . 120.5 ?
C10 C11 H11A . . 120.5 ?
C4 C5 C6 . . 116.29(14) ?
C4 C5 H5A . . 121.9 ?
C6 C5 H5A . . 121.9 ?
N3 C13 C12 . . 123.35(15) ?
N3 C13 H13A . . 118.3 ?
C12 C13 H13A . . 118.3 ?
C5 C4 O2 . . 127.70(15) ?
C5 C4 C2 . . 122.33(14) ?
O2 C4 C2 . . 109.96(14) ?
O3 C9 N2 . . 122.63(13) ?
O3 C9 C10 . . 120.53(13) ?
N2 C9 C10 . . 116.83(13) ?
C2 C1 C7 . . 116.86(14) ?
C2 C1 H1B . . 121.6 ?
C7 C1 H1B . . 121.6 ?
C13 C12 C11 . . 119.27(16) ?
C13 C12 H12A . . 120.4 ?
C11 C12 H12A . . 120.4 ?
N3 C14 C10 . . 124.09(15) ?
N3 C14 H14A . . 118.0 ?
C10 C14 H14A . . 118.0 ?
O2 C3 O1 . . 108.74(13) ?
O2 C3 H3B . . 109.9 ?
O1 C3 H3B . . 109.9 ?
O2 C3 H3C . . 109.9 ?
O1 C3 H3C . . 109.9 ?
H3B C3 H3C . . 108.3 ?
H4A O4 H4B . . 109.5(18) ?

loop_
_geom_bond_atom_site_label_1
_geom_bond_atom_site_label_2
_geom_bond_site_symmetry_2
_geom_bond_distance
_geom_bond_publ_flag
N1 C8 . 1.2719(19) ?
N1 N2 . 1.3815(16) ?
C7 C6 . 1.382(2) ?
C7 C1 . 1.401(2) ?
C7 C8 . 1.453(2) ?
O3 C9 . 1.2299(17) ?
C10 C11 . 1.378(2) ?
C10 C14 . 1.384(2) ?
C10 C9 . 1.4946(19) ?
O2 C4 . 1.3709(18) ?
O2 C3 . 1.416(2) ?
N2 C9 . 1.3423(18) ?
N2 H2A . 0.8600 ?
C2 C1 . 1.360(2) ?
C2 O1 . 1.3723(18) ?
C2 C4 . 1.378(2) ?
N3 C13 . 1.328(2) ?
N3 C14 . 1.3324(19) ?
O1 C3 . 1.423(2) ?
C6 C5 . 1.392(2) ?
C6 H6A . 0.9300 ?
C8 H8A . 0.9300 ?
C11 C12 . 1.374(2) ?
C11 H11A . 0.9300 ?
C5 C4 . 1.351(2) ?
C5 H5A . 0.9300 ?
C13 C12 . 1.365(2) ?
C13 H13A . 0.9300 ?
C1 H1B . 0.9300 ?
C12 H12A . 0.9300 ?
C14 H14A . 0.9300 ?
C3 H3B . 0.9700 ?
C3 H3C . 0.9700 ?
O4 H4A . 0.848(9) ?
O4 H4B . 0.839(9) ?

loop_
_geom_hbond_atom_site_label_D
_geom_hbond_atom_site_label_H
_geom_hbond_atom_site_label_A
_geom_hbond_site_symmetry_A
_geom_hbond_distance_DH
_geom_hbond_distance_HA
_geom_hbond_distance_DA
_geom_hbond_angle_DHA
N2 H2A O4 2_445 0.86 2.04 2.8819(17) 164
O4 H4A N3 . 0.848(9) 1.980(17) 2.825(2) 174(2)
O4 H4B O3 1_455 0.839(9) 2.106(15) 2.9019(19) 158.2(16)
C3 H3B O3 3_665 0.97 2.57 3.495(2) 160
C8 H8A O4 2_445 0.93 2.51 3.312(2) 144
C11 H11A O4 2_445 0.93 2.45 3.324(2) 156

loop_
_cod_related_entry_id
_cod_related_entry_database
_cod_related_entry_code
1 ChemSpider 30655903
